data_1512172
loop_
_publ_author_name
'Dong, Liao-Bin'
'Gao, Xiu'
'Liu, Fei'
'He, Juan'
'Wu, Xing-De'
'Li, Yan'
'Zhao, Qin-Shi'

_publ_section_title
;
 Isopalhinine A, a Unique PentacyclicLycopodiumAlkaloid fromPalhinhaea
 cernua
;
_journal_issue 14
_journal_name_full 'Organic Letters'
_journal_page_first 3570
_journal_paper_doi 10.1021/ol401411m
_journal_volume 15
_journal_year 2013
_chemical_absolute_configuration unk
_chemical_formula_moiety 'C17 H25 N O3, H2 O'
_chemical_formula_sum 'C17 H27 N O4'
_chemical_formula_weight 309.40
_chemical_name_systematic
; 
 ? 
;
_space_group_IT_number 19
_symmetry_cell_setting orthorhombic
_symmetry_space_group_name_Hall 'P 2ac 2ab'
_symmetry_space_group_name_H-M 'P 21 21 21'
_atom_sites_solution_hydrogens geom
_atom_sites_solution_primary direct
_atom_sites_solution_secondary difmap
_audit_creation_method SHELXL-97
_cell_angle_alpha 90.00
_cell_angle_beta 90.00
_cell_angle_gamma 90.00
_cell_formula_units_Z 4
_cell_length_a 7.8362(6)
_cell_length_b 10.7459(8)
_cell_length_c 18.6308(13)
_cell_measurement_reflns_used 9973
_cell_measurement_temperature 100(2)
_cell_measurement_theta_max 30.02
_cell_measurement_theta_min 2.82
_cell_volume 1568.8(2)
_computing_cell_refinement 'Bruker SAINT'
_computing_data_collection 'Bruker APEX2'
_computing_data_reduction 'Bruker SAINT'
_computing_molecular_graphics 'Bruker SHELXTL'
_computing_publication_material 'Bruker SHELXTL'
_computing_structure_refinement 'SHELXL-97 (Sheldrick, 2008)'
_computing_structure_solution 'SHELXS-97 (Sheldrick, 2008)'
_diffrn_ambient_temperature 100(2)
_diffrn_measured_fraction_theta_full 0.979
_diffrn_measured_fraction_theta_max 0.979
_diffrn_measurement_device_type 'Bruker APEX-II CCD'
_diffrn_measurement_method '\f and \w scans'
_diffrn_radiation_monochromator graphite
_diffrn_radiation_source 'fine-focus sealed tube'
_diffrn_radiation_type MoK\a
_diffrn_radiation_wavelength 0.71073
_diffrn_reflns_av_R_equivalents 0.0227
_diffrn_reflns_av_sigmaI/netI 0.0210
_diffrn_reflns_limit_h_max 10
_diffrn_reflns_limit_h_min -11
_diffrn_reflns_limit_k_max 14
_diffrn_reflns_limit_k_min -14
_diffrn_reflns_limit_l_max 26
_diffrn_reflns_limit_l_min -25
_diffrn_reflns_number 16708
_diffrn_reflns_theta_full 30.08
_diffrn_reflns_theta_max 30.08
_diffrn_reflns_theta_min 2.19
_exptl_absorpt_coefficient_mu 0.092
_exptl_absorpt_correction_T_max 0.9836
_exptl_absorpt_correction_T_min 0.9623
_exptl_absorpt_correction_type multi-scan
_exptl_absorpt_process_details multi-scan
_exptl_crystal_colour colourless
_exptl_crystal_density_diffrn 1.310
_exptl_crystal_density_method 'not measured'
_exptl_crystal_description rhombus
_exptl_crystal_F_000 672
_exptl_crystal_size_max 0.42
_exptl_crystal_size_mid 0.28
_exptl_crystal_size_min 0.18
_refine_diff_density_max 0.284
_refine_diff_density_min -0.243
_refine_diff_density_rms 0.057
_refine_ls_abs_structure_details 'Flack H D (1983), Acta Cryst. A39, 876-881'
_refine_ls_abs_structure_Flack 0.3(6)
_refine_ls_extinction_method none
_refine_ls_goodness_of_fit_ref 1.076
_refine_ls_hydrogen_treatment mixed
_refine_ls_matrix_type full
_refine_ls_number_parameters 207
_refine_ls_number_reflns 4464
_refine_ls_number_restraints 3
_refine_ls_restrained_S_all 1.076
_refine_ls_R_factor_all 0.0324
_refine_ls_R_factor_gt 0.0303
_refine_ls_shift/su_max 0.001
_refine_ls_shift/su_mean 0.000
_refine_ls_structure_factor_coef Fsqd
_refine_ls_weighting_details 'calc w=1/[\s^2^(Fo^2^)+(0.0482P)^2^+0.1970P] where P=(Fo^2^+2Fc^2^)/3'
_refine_ls_weighting_scheme calc
_refine_ls_wR_factor_gt 0.0789
_refine_ls_wR_factor_ref 0.0804
_reflns_number_gt 4261
_reflns_number_total 4464
_reflns_threshold_expression >2sigma(I)
_cod_data_source_file ol401411m_si_003.cif
_cod_data_source_block mo_fax123_0m
_cod_depositor_comments
;
The following automatic conversions were performed:

'_symmetry_cell_setting' value 'Orthorhombic' changed to
'orthorhombic' according to
/home/saulius/struct/CIF-dictionaries/cif_core.dic dictionary named
'cif_core.dic' version 2.4.2 from 2011-04-26.

Automatic conversion script
Id: cif_fix_values 1891 2012-01-12 08:04:46Z andrius 
;
_cod_database_code 1512172

loop_
_symmetry_equiv_pos_as_xyz
'x, y, z'
'x+1/2, -y+1/2, -z'
'-x, y+1/2, -z+1/2'
'-x+1/2, -y, z+1/2'

loop_
_atom_site_label
_atom_site_type_symbol
_atom_site_fract_x
_atom_site_fract_y
_atom_site_fract_z
_atom_site_U_iso_or_equiv
_atom_site_adp_type
_atom_site_occupancy
_atom_site_symmetry_multiplicity
_atom_site_calc_flag
_atom_site_refinement_flags
O5 O 0.77083(11) 1.29558(7) 0.05546(4) 0.02305(17) Uani 1 1 d .
O1S O 0.64896(12) 0.51899(8) 0.12595(5) 0.02421(18) Uani 1 1 d D
H1SB H 0.693(2) 0.4576(11) 0.1072(9) 0.036 Uiso 1 1 d D
H1SA H 0.700(2) 0.5815(11) 0.1127(8) 0.036 Uiso 1 1 d D
O13 O 0.80925(10) 0.74995(6) 0.09516(4) 0.01885(15) Uani 1 1 d .
O2 O 0.49322(10) 1.02460(7) 0.23745(4) 0.01781(15) Uani 1 1 d .
H2 H 0.4455 1.0175 0.2776 0.027 Uiso 1 1 calc R
N1 N 0.81911(12) 0.88914(8) 0.23234(5) 0.01593(17) Uani 1 1 d .
C5 C 0.75791(13) 1.18407(9) 0.04627(5) 0.01497(18) Uani 1 1 d .
C17 C 0.74803(15) 0.77605(10) 0.26396(6) 0.0228(2) Uani 1 1 d .
H17A H 0.7642 0.7062 0.2308 0.034 Uiso 1 1 calc R
H17B H 0.6259 0.7879 0.2729 0.034 Uiso 1 1 calc R
H17C H 0.8063 0.7582 0.3093 0.034 Uiso 1 1 calc R
C9 C 1.00097(14) 0.87404(10) 0.21621(6) 0.0209(2) Uani 1 1 d .
H9A H 1.0196 0.7920 0.1933 0.025 Uiso 1 1 calc R
H9B H 1.0669 0.8759 0.2615 0.025 Uiso 1 1 calc R
C10 C 1.06558(13) 0.97625(11) 0.16651(6) 0.0209(2) Uani 1 1 d .
H10A H 1.1915 0.9702 0.1639 0.025 Uiso 1 1 calc R
H10B H 1.0377 1.0577 0.1884 0.025 Uiso 1 1 calc R
C11 C 0.99484(12) 0.97487(9) 0.08965(6) 0.01652(18) Uani 1 1 d .
H11A H 1.0445 0.9017 0.0650 0.020 Uiso 1 1 calc R
H11B H 1.0393 1.0497 0.0649 0.020 Uiso 1 1 calc R
C12 C 0.80040(12) 0.97125(8) 0.07722(5) 0.01148(16) Uani 1 1 d .
C7 C 0.76716(13) 0.97913(9) -0.00707(5) 0.01504(17) Uani 1 1 d .
H7 H 0.8523 0.9271 -0.0335 0.018 Uiso 1 1 calc R
C8 C 0.58373(14) 0.93464(10) -0.02397(6) 0.0195(2) Uani 1 1 d .
H8A H 0.5340 0.9866 -0.0625 0.023 Uiso 1 1 calc R
H8B H 0.5863 0.8473 -0.0408 0.023 Uiso 1 1 calc R
C4 C 0.69616(12) 1.08878(8) 0.10152(5) 0.01100(16) Uani 1 1 d .
C16 C 0.50250(12) 1.07135(9) 0.07893(5) 0.01414(17) Uani 1 1 d .
H16A H 0.4290 1.0790 0.1219 0.017 Uiso 1 1 calc R
H16B H 0.4699 1.1378 0.0448 0.017 Uiso 1 1 calc R
C15 C 0.47371(12) 0.94459(9) 0.04407(5) 0.01666(19) Uani 1 1 d .
H15 H 0.3504 0.9334 0.0319 0.020 Uiso 1 1 calc R
C13 C 0.72370(12) 0.84558(8) 0.09628(5) 0.01318(17) Uani 1 1 d .
C14 C 0.53156(12) 0.84391(9) 0.09738(6) 0.01602(18) Uani 1 1 d .
H14A H 0.4886 0.8626 0.1462 0.019 Uiso 1 1 calc R
H14B H 0.4882 0.7613 0.0826 0.019 Uiso 1 1 calc R
C1 C 0.78497(14) 0.99810(9) 0.27794(5) 0.01819(19) Uani 1 1 d .
H1A H 0.8929 1.0442 0.2855 0.022 Uiso 1 1 calc R
H1B H 0.7442 0.9692 0.3254 0.022 Uiso 1 1 calc R
C2 C 0.65330(13) 1.08588(9) 0.24607(5) 0.01550(18) Uani 1 1 d .
H2A H 0.6351 1.1536 0.2821 0.019 Uiso 1 1 calc R
C3 C 0.70883(13) 1.14963(8) 0.17605(5) 0.01352(17) Uani 1 1 d .
H3A H 0.8300 1.1731 0.1826 0.016 Uiso 1 1 calc R
H3B H 0.6437 1.2284 0.1732 0.016 Uiso 1 1 calc R
C6 C 0.79523(15) 1.11787(9) -0.02369(5) 0.01749(19) Uani 1 1 d .
H6A H 0.9142 1.1332 -0.0392 0.021 Uiso 1 1 calc R
H6B H 0.7167 1.1463 -0.0620 0.021 Uiso 1 1 calc R

loop_
_atom_site_aniso_label
_atom_site_aniso_U_11
_atom_site_aniso_U_22
_atom_site_aniso_U_33
_atom_site_aniso_U_23
_atom_site_aniso_U_13
_atom_site_aniso_U_12
O5 0.0365(5) 0.0111(3) 0.0215(4) 0.0009(3) 0.0104(3) -0.0011(3)
O1S 0.0314(4) 0.0159(3) 0.0253(4) -0.0035(3) 0.0129(3) -0.0025(3)
O13 0.0206(3) 0.0108(3) 0.0252(4) -0.0016(3) 0.0050(3) 0.0013(3)
O2 0.0179(3) 0.0209(3) 0.0146(3) 0.0011(3) 0.0046(3) -0.0018(3)
N1 0.0165(4) 0.0129(3) 0.0184(4) 0.0029(3) -0.0011(3) -0.0001(3)
C5 0.0178(4) 0.0127(4) 0.0144(4) 0.0011(3) 0.0034(3) 0.0004(3)
C17 0.0291(5) 0.0151(4) 0.0241(5) 0.0065(4) 0.0019(4) -0.0006(4)
C9 0.0152(5) 0.0214(4) 0.0262(5) 0.0052(4) -0.0048(4) 0.0032(4)
C10 0.0114(4) 0.0227(5) 0.0285(5) 0.0023(4) -0.0032(4) -0.0021(4)
C11 0.0101(4) 0.0147(4) 0.0247(5) 0.0003(4) 0.0037(4) -0.0006(3)
C12 0.0109(4) 0.0089(3) 0.0147(4) -0.0009(3) 0.0020(3) -0.0003(3)
C7 0.0182(4) 0.0136(4) 0.0133(4) -0.0029(3) 0.0040(3) -0.0019(3)
C8 0.0217(5) 0.0224(5) 0.0144(4) -0.0041(4) -0.0004(4) -0.0045(4)
C4 0.0127(4) 0.0092(3) 0.0111(4) 0.0000(3) 0.0022(3) 0.0007(3)
C16 0.0121(4) 0.0151(4) 0.0152(4) 0.0007(3) -0.0002(3) 0.0024(3)
C15 0.0135(4) 0.0195(4) 0.0169(4) -0.0017(4) -0.0015(3) -0.0025(3)
C13 0.0143(4) 0.0108(4) 0.0144(4) -0.0011(3) 0.0025(3) -0.0017(3)
C14 0.0132(4) 0.0131(4) 0.0217(5) -0.0012(3) 0.0024(3) -0.0035(3)
C1 0.0237(5) 0.0174(4) 0.0135(4) 0.0016(3) -0.0031(4) -0.0014(4)
C2 0.0209(5) 0.0135(4) 0.0121(4) -0.0006(3) 0.0012(3) -0.0008(3)
C3 0.0180(4) 0.0102(4) 0.0124(4) -0.0013(3) 0.0013(3) -0.0003(3)
C6 0.0258(5) 0.0141(4) 0.0125(4) 0.0001(3) 0.0056(4) -0.0008(4)

loop_
_atom_type_symbol
_atom_type_description
_atom_type_scat_dispersion_real
_atom_type_scat_dispersion_imag
_atom_type_scat_source
C C 0.0033 0.0016 'International Tables Vol C Tables 4.2.6.8 and 6.1.1.4'
H H 0.0000 0.0000 'International Tables Vol C Tables 4.2.6.8 and 6.1.1.4'
N N 0.0061 0.0033 'International Tables Vol C Tables 4.2.6.8 and 6.1.1.4'
O O 0.0106 0.0060 'International Tables Vol C Tables 4.2.6.8 and 6.1.1.4'

loop_
_geom_angle_atom_site_label_1
_geom_angle_atom_site_label_2
_geom_angle_atom_site_label_3
_geom_angle
H1SB O1S H1SA 108.7(14)
C2 O2 H2 109.5
C17 N1 C9 111.18(8)
C17 N1 C1 111.09(8)
C9 N1 C1 112.54(9)
O5 C5 C6 124.68(9)
O5 C5 C4 126.27(9)
C6 C5 C4 109.02(8)
N1 C17 H17A 109.5
N1 C17 H17B 109.5
H17A C17 H17B 109.5
N1 C17 H17C 109.5
H17A C17 H17C 109.5
H17B C17 H17C 109.5
N1 C9 C10 111.60(8)
N1 C9 H9A 109.3
C10 C9 H9A 109.3
N1 C9 H9B 109.3
C10 C9 H9B 109.3
H9A C9 H9B 108.0
C9 C10 C11 116.10(9)
C9 C10 H10A 108.3
C11 C10 H10A 108.3
C9 C10 H10B 108.3
C11 C10 H10B 108.3
H10A C10 H10B 107.4
C10 C11 C12 119.81(8)
C10 C11 H11A 107.4
C12 C11 H11A 107.4
C10 C11 H11B 107.4
C12 C11 H11B 107.4
H11A C11 H11B 106.9
C13 C12 C11 112.21(8)
C13 C12 C4 116.19(7)
C11 C12 C4 116.77(7)
C13 C12 C7 102.28(7)
C11 C12 C7 107.95(8)
C4 C12 C7 99.00(7)
C6 C7 C8 113.04(9)
C6 C7 C12 103.08(7)
C8 C7 C12 109.63(8)
C6 C7 H7 110.3
C8 C7 H7 110.3
C12 C7 H7 110.3
C15 C8 C7 109.38(8)
C15 C8 H8A 109.8
C7 C8 H8A 109.8
C15 C8 H8B 109.8
C7 C8 H8B 109.8
H8A C8 H8B 108.2
C5 C4 C3 107.60(7)
C5 C4 C12 100.34(7)
C3 C4 C12 124.65(8)
C5 C4 C16 101.72(7)
C3 C4 C16 110.59(8)
C12 C4 C16 109.03(7)
C15 C16 C4 111.10(7)
C15 C16 H16A 109.4
C4 C16 H16A 109.4
C15 C16 H16B 109.4
C4 C16 H16B 109.4
H16A C16 H16B 108.0
C16 C15 C8 109.28(8)
C16 C15 C14 108.04(8)
C8 C15 C14 108.57(8)
C16 C15 H15 110.3
C8 C15 H15 110.3
C14 C15 H15 110.3
O13 C13 C14 122.44(9)
O13 C13 C12 121.60(9)
C14 C13 C12 114.15(8)
C13 C14 C15 106.12(8)
C13 C14 H14A 110.5
C15 C14 H14A 110.5
C13 C14 H14B 110.5
C15 C14 H14B 110.5
H14A C14 H14B 108.7
N1 C1 C2 113.08(8)
N1 C1 H1A 109.0
C2 C1 H1A 109.0
N1 C1 H1B 109.0
C2 C1 H1B 109.0
H1A C1 H1B 107.8
O2 C2 C1 110.78(8)
O2 C2 C3 111.08(8)
C1 C2 C3 114.61(9)
O2 C2 H2A 106.6
C1 C2 H2A 106.6
C3 C2 H2A 106.6
C2 C3 C4 123.97(8)
C2 C3 H3A 106.3
C4 C3 H3A 106.3
C2 C3 H3B 106.3
C4 C3 H3B 106.3
H3A C3 H3B 106.4
C5 C6 C7 104.74(7)
C5 C6 H6A 110.8
C7 C6 H6A 110.8
C5 C6 H6B 110.8
C7 C6 H6B 110.8
H6A C6 H6B 108.9

loop_
_geom_bond_atom_site_label_1
_geom_bond_atom_site_label_2
_geom_bond_distance
O5 C5 1.2147(12)
O1S H1SB 0.823(9)
O1S H1SA 0.821(9)
O13 C13 1.2272(12)
O2 C2 1.4258(13)
O2 H2 0.8400
N1 C17 1.4609(13)
N1 C9 1.4655(14)
N1 C1 1.4712(13)
C5 C6 1.5134(13)
C5 C4 1.5305(13)
C17 H17A 0.9800
C17 H17B 0.9800
C17 H17C 0.9800
C9 C10 1.5232(15)
C9 H9A 0.9900
C9 H9B 0.9900
C10 C11 1.5357(15)
C10 H10A 0.9900
C10 H10B 0.9900
C11 C12 1.5417(13)
C11 H11A 0.9900
C11 H11B 0.9900
C12 C13 1.5202(12)
C12 C4 1.5708(12)
C12 C7 1.5940(13)
C7 C6 1.5385(14)
C7 C8 1.5472(14)
C7 H7 1.0000
C8 C15 1.5367(14)
C8 H8A 0.9900
C8 H8B 0.9900
C4 C3 1.5379(12)
C4 C16 1.5859(14)
C16 C15 1.5257(13)
C16 H16A 0.9900
C16 H16B 0.9900
C15 C14 1.5370(14)
C15 H15 1.0000
C13 C14 1.5059(13)
C14 H14A 0.9900
C14 H14B 0.9900
C1 C2 1.5189(15)
C1 H1A 0.9900
C1 H1B 0.9900
C2 C3 1.5363(13)
C2 H2A 1.0000
C3 H3A 0.9900
C3 H3B 0.9900
C6 H6A 0.9900
C6 H6B 0.9900

loop_
_geom_hbond_atom_site_label_D
_geom_hbond_atom_site_label_H
_geom_hbond_atom_site_label_A
_geom_hbond_distance_DH
_geom_hbond_distance_HA
_geom_hbond_distance_DA
_geom_hbond_angle_DHA
_geom_hbond_site_symmetry_A
O1S H1SB O5 0.823(9) 2.081(9) 2.8983(11) 172.0(17) 1_545
O1S H1SA O13 0.821(9) 2.028(9) 2.8402(11) 170.0(16) .
O2 H2 O1S 0.84 1.94 2.7787(11) 172.9 3_655

loop_
_geom_torsion_atom_site_label_1
_geom_torsion_atom_site_label_2
_geom_torsion_atom_site_label_3
_geom_torsion_atom_site_label_4
_geom_torsion
C17 N1 C9 C10 165.33(9)
C1 N1 C9 C10 -69.31(11)
N1 C9 C10 C11 -67.41(12)
C9 C10 C11 C12 52.53(13)
C10 C11 C12 C13 -71.53(11)
C10 C11 C12 C4 66.18(11)
C10 C11 C12 C7 176.52(8)
C13 C12 C7 C6 164.30(8)
C11 C12 C7 C6 -77.20(9)
C4 C12 C7 C6 44.84(9)
C13 C12 C7 C8 43.67(9)
C11 C12 C7 C8 162.17(8)
C4 C12 C7 C8 -75.78(9)
C6 C7 C8 C15 -93.23(10)
C12 C7 C8 C15 21.15(11)
O5 C5 C4 C3 -18.00(14)
C6 C5 C4 C3 164.02(8)
O5 C5 C4 C12 -149.62(11)
C6 C5 C4 C12 32.40(10)
O5 C5 C4 C16 98.27(12)
C6 C5 C4 C16 -79.71(9)
C13 C12 C4 C5 -154.57(8)
C11 C12 C4 C5 69.39(10)
C7 C12 C4 C5 -46.03(8)
C13 C12 C4 C3 85.45(11)
C11 C12 C4 C3 -50.60(12)
C7 C12 C4 C3 -166.02(8)
C13 C12 C4 C16 -48.23(10)
C11 C12 C4 C16 175.73(8)
C7 C12 C4 C16 60.31(8)
C5 C4 C16 C15 108.15(8)
C3 C4 C16 C15 -137.78(8)
C12 C4 C16 C15 2.76(10)
C4 C16 C15 C8 -60.88(10)
C4 C16 C15 C14 57.08(10)
C7 C8 C15 C16 46.81(11)
C7 C8 C15 C14 -70.82(10)
C11 C12 C13 O13 -25.06(13)
C4 C12 C13 O13 -163.04(9)
C7 C12 C13 O13 90.38(11)
C11 C12 C13 C14 169.93(8)
C4 C12 C13 C14 31.95(12)
C7 C12 C13 C14 -74.63(9)
O13 C13 C14 C15 -136.76(10)
C12 C13 C14 C15 28.11(11)
C16 C15 C14 C13 -74.85(10)
C8 C15 C14 C13 43.57(10)
C17 N1 C1 C2 -108.63(10)
C9 N1 C1 C2 125.96(9)
N1 C1 C2 O2 61.41(11)
N1 C1 C2 C3 -65.24(11)
O2 C2 C3 C4 -44.11(13)
C1 C2 C3 C4 82.39(12)
C5 C4 C3 C2 177.97(9)
C12 C4 C3 C2 -65.40(13)
C16 C4 C3 C2 67.68(11)
O5 C5 C6 C7 177.83(10)
C4 C5 C6 C7 -4.16(11)
C8 C7 C6 C5 92.66(10)
C12 C7 C6 C5 -25.60(10)
